data_8000324
loop_
_publ_author_name
'Zhang, Haoke'
'Du, Lili'
'Wang, Lin'
'Liu, Junkai'
'Wan, Qing'
'Kwok, Ryan T. K.'
'Lam, Jacky W. Y.'
'Phillips, David Lee'
'Tang, Ben Zhong'

_publ_section_title
;
 Visualization and Manipulation of Molecular Motion in the Solid State
 through Photoinduced Clusteroluminescence.
;
_journal_name_full 'The journal of physical chemistry letters'
_journal_page_first 7077
_journal_page_last 7085
_journal_paper_doi 10.1021/acs.jpclett.9b02752
_journal_year 2019
_chemical_formula_moiety 'C20 H26'
_chemical_formula_sum 'C20 H26'
_chemical_formula_weight 266.41
_space_group_crystal_system triclinic
_space_group_IT_number 2
_space_group_name_Hall '-P 1'
_space_group_name_H-M_alt 'P -1'
_atom_sites_solution_hydrogens geom
_atom_sites_solution_primary iterative
_audit_creation_date 2016-05-12
_audit_creation_method
;
Olex2 1.2
(compiled 2016.02.19 svn.r3266 for OlexSys, GUI svn.r5155)
;
_cell_angle_alpha 102.817(7)
_cell_angle_beta 100.053(8)
_cell_angle_gamma 102.883(8)
_cell_formula_units_Z 1
_cell_length_a 5.5945(6)
_cell_length_b 6.5367(5)
_cell_length_c 11.7666(9)
_cell_measurement_reflns_used 991
_cell_measurement_temperature 199.99(11)
_cell_measurement_theta_max 28.3690
_cell_measurement_theta_min 3.8510
_cell_volume 397.49(7)
_computing_cell_refinement
;
CrysAlisPro, Agilent Technologies,
Version 1.171.37.35 (release 13-08-2014 CrysAlis171 .NET)
(compiled Aug 13 2014,18:06:01)
;
_computing_data_collection
;
CrysAlisPro, Agilent Technologies,
Version 1.171.37.35 (release 13-08-2014 CrysAlis171 .NET)
(compiled Aug 13 2014,18:06:01)
;
_computing_data_reduction
;
CrysAlisPro, Agilent Technologies,
Version 1.171.37.35 (release 13-08-2014 CrysAlis171 .NET)
(compiled Aug 13 2014,18:06:01)
;
_computing_molecular_graphics 'Olex2 (Dolomanov et al., 2009)'
_computing_publication_material 'Olex2 (Dolomanov et al., 2009)'
_computing_structure_refinement 'ShelXL (Sheldrick, 2015)'
_computing_structure_solution
;
Superflip (Palatinus & Chapuis, 2007;Palatinus & van der Lee, 2008;
Palatinus et al., 2012)
;
_diffrn_ambient_environment N~2~
_diffrn_ambient_temperature 199.99(11)
_diffrn_detector 'CCD plate'
_diffrn_detector_area_resol_mean 10.3587
_diffrn_detector_type Atlas
_diffrn_measured_fraction_theta_full 0.971
_diffrn_measured_fraction_theta_max 0.969
_diffrn_measurement_details
;
#__ type_ start__ end____ width___ exp.time_
  1 omega  -55.00   44.00   1.0000   45.0000
omega____ theta____ kappa____ phi______ frames
    -       16.7871  -57.0000  -60.0000 99

#__ type_ start__ end____ width___ exp.time_
  2 omega  -20.00   63.00   1.0000   45.0000
omega____ theta____ kappa____ phi______ frames
    -       16.7871   57.0000  120.0000 83

#__ type_ start__ end____ width___ exp.time_
  3 omega  -45.00   53.00   1.0000   45.0000
omega____ theta____ kappa____ phi______ frames
    -       16.7871  -57.0000 -180.0000 98
;
_diffrn_measurement_device 'kappa diffractometer'
_diffrn_measurement_device_type 'SuperNova, Dual, Mo at zero, Atlas'
_diffrn_measurement_method '\w scans'
_diffrn_orient_matrix_UB_11 0.0372003000
_diffrn_orient_matrix_UB_12 0.0720500000
_diffrn_orient_matrix_UB_13 -0.0347060000
_diffrn_orient_matrix_UB_21 0.1268979000
_diffrn_orient_matrix_UB_22 -0.0025078000
_diffrn_orient_matrix_UB_23 0.0178568000
_diffrn_orient_matrix_UB_31 -0.0205321000
_diffrn_orient_matrix_UB_32 -0.0904489000
_diffrn_orient_matrix_UB_33 -0.0502312000
_diffrn_radiation_monochromator mirror
_diffrn_radiation_probe x-ray
_diffrn_radiation_type MoK\a
_diffrn_radiation_wavelength 0.71073
_diffrn_reflns_av_R_equivalents 0.0123
_diffrn_reflns_av_unetI/netI 0.0327
_diffrn_reflns_Laue_measured_fraction_full 0.971
_diffrn_reflns_Laue_measured_fraction_max 0.969
_diffrn_reflns_limit_h_max 4
_diffrn_reflns_limit_h_min -6
_diffrn_reflns_limit_k_max 7
_diffrn_reflns_limit_k_min -8
_diffrn_reflns_limit_l_max 13
_diffrn_reflns_limit_l_min -14
_diffrn_reflns_number 2113
_diffrn_reflns_point_group_measured_fraction_full 0.971
_diffrn_reflns_point_group_measured_fraction_max 0.969
_diffrn_reflns_theta_full 25.000
_diffrn_reflns_theta_max 25.998
_diffrn_reflns_theta_min 3.322
_diffrn_source 'SuperNova (Mo) X-ray Source'
_diffrn_source_current 0.80
_diffrn_source_power 0.040
_diffrn_source_target Mo
_diffrn_source_voltage 50
_exptl_absorpt_coefficient_mu 0.062
_exptl_absorpt_correction_T_max 1.00000
_exptl_absorpt_correction_T_min 0.24365
_exptl_absorpt_correction_type multi-scan
_exptl_absorpt_process_details
;
CrysAlisPro, Agilent Technologies,
Version 1.171.37.35 (release 13-08-2014 CrysAlis171 .NET)
(compiled Aug 13 2014,18:06:01)
Empirical absorption correction using spherical harmonics,
 implemented in SCALE3 ABSPACK scaling algorithm.
;
_exptl_crystal_colour colourless
_exptl_crystal_colour_primary colourless
_exptl_crystal_density_diffrn 1.113
_exptl_crystal_density_method 'not measured'
_exptl_crystal_description block
_exptl_crystal_F_000 146
_exptl_crystal_size_max 0.25
_exptl_crystal_size_mid 0.22
_exptl_crystal_size_min 0.2
_refine_diff_density_max 0.204
_refine_diff_density_min -0.210
_refine_diff_density_rms 0.039
_refine_ls_extinction_method none
_refine_ls_goodness_of_fit_ref 1.002
_refine_ls_hydrogen_treatment constr
_refine_ls_matrix_type full
_refine_ls_number_parameters 94
_refine_ls_number_reflns 1503
_refine_ls_number_restraints 0
_refine_ls_restrained_S_all 1.002
_refine_ls_R_factor_all 0.0679
_refine_ls_R_factor_gt 0.0527
_refine_ls_shift/su_max 0.000
_refine_ls_shift/su_mean 0.000
_refine_ls_structure_factor_coef Fsqd
_refine_ls_weighting_details 'w=1/[\s^2^(Fo^2^)+(0.0880P)^2^+0.0100P] where P=(Fo^2^+2Fc^2^)/3'
_refine_ls_weighting_scheme calc
_refine_ls_wR_factor_gt 0.1444
_refine_ls_wR_factor_ref 0.1583
_reflns_Friedel_coverage 0.000
_reflns_number_gt 1096
_reflns_number_total 1503
_reflns_threshold_expression 'I > 2\s(I)'
_cod_data_source_file jz9b02752_si_002.cif
_cod_data_source_block haoke4c_200k
_cod_original_cell_volume 397.50(6)
_cod_database_code 8000324
_chemical_oxdiff_formula 'ph4 C2 '
_shelx_space_group_comment
;
The symmetry employed for this shelxl refinement is uniquely defined
by the following loop, which should always be used as a source of
symmetry information in preference to the above space-group names.
They are only intended as comments.
;
_reflns_odcompleteness_completeness 98.36
_reflns_odcompleteness_iscentric 1
_reflns_odcompleteness_theta 26.32
_olex2_refinement_description
;
1. Fixed Uiso
 At 1.2 times of:
  All C(H) groups, All C(H,H) groups
 At 1.5 times of:
  All C(H,H,H) groups
2.a Secondary CH2 refined with riding coordinates:
 C10(H10A,H10B)
2.b Aromatic/amide H refined with riding coordinates:
 C3(H3), C6(H6)
2.c Idealised Me refined as rotating group:
 C7(H7A,H7B,H7C), C8(H8A,H8B,H8C), C9(H9A,H9B,H9C)
;
_shelx_shelxl_version_number 2014/7
_olex2_date_sample_data_collection 2016-05-12
_olex2_submission_special_instructions 'No special instructions were received'

loop_
_space_group_symop_operation_xyz
'x, y, z'
'-x, -y, -z'

loop_
_atom_site_label
_atom_site_type_symbol
_atom_site_fract_x
_atom_site_fract_y
_atom_site_fract_z
_atom_site_U_iso_or_equiv
_atom_site_adp_type
_atom_site_occupancy
_atom_site_site_symmetry_order
_atom_site_calc_flag
_atom_site_refinement_flags_posn
C1 C 0.5129(2) 0.1934(2) 0.15288(11) 0.0351(4) Uani 1 1 d .
C2 C 0.6174(2) 0.4161(2) 0.17150(12) 0.0357(4) Uani 1 1 d .
C3 C 0.5435(2) 0.5618(2) 0.25414(11) 0.0375(4) Uani 1 1 d .
H3 H 0.6155 0.7135 0.2670 0.045 Uiso 1 1 calc R
C4 C 0.3696(2) 0.4963(2) 0.31881(12) 0.0377(4) Uani 1 1 d .
C5 C 0.2654(3) 0.2732(2) 0.30027(12) 0.0380(4) Uani 1 1 d .
C6 C 0.3391(2) 0.1276(2) 0.21834(12) 0.0375(4) Uani 1 1 d .
H6 H 0.2683 -0.0241 0.2061 0.045 Uiso 1 1 calc R
C7 C 0.8078(3) 0.5005(2) 0.10493(13) 0.0456(4) Uani 1 1 d .
H7A H 0.9500 0.4369 0.1176 0.068 Uiso 1 1 calc GR
H7B H 0.8690 0.6596 0.1348 0.068 Uiso 1 1 calc GR
H7C H 0.7283 0.4596 0.0191 0.068 Uiso 1 1 calc GR
C8 C 0.2952(3) 0.6631(3) 0.40558(13) 0.0522(5) Uani 1 1 d .
H8A H 0.3361 0.6431 0.4861 0.078 Uiso 1 1 calc GR
H8B H 0.1134 0.6451 0.3809 0.078 Uiso 1 1 calc GR
H8C H 0.3876 0.8097 0.4063 0.078 Uiso 1 1 calc GR
C9 C 0.0776(3) 0.1916(3) 0.36879(14) 0.0524(5) Uani 1 1 d .
H9A H 0.1542 0.2466 0.4550 0.079 Uiso 1 1 calc GR
H9B H 0.0287 0.0318 0.3458 0.079 Uiso 1 1 calc GR
H9C H -0.0722 0.2434 0.3500 0.079 Uiso 1 1 calc GR
C10 C 0.5785(2) 0.0233(2) 0.06407(11) 0.0409(4) Uani 1 1 d .
H10A H 0.5511 -0.1135 0.0890 0.049 Uiso 1 1 calc R
H10B H 0.7596 0.0730 0.0650 0.049 Uiso 1 1 calc R

loop_
_atom_site_aniso_label
_atom_site_aniso_U_11
_atom_site_aniso_U_22
_atom_site_aniso_U_33
_atom_site_aniso_U_23
_atom_site_aniso_U_13
_atom_site_aniso_U_12
C1 0.0347(7) 0.0450(8) 0.0253(7) 0.0068(6) 0.0055(5) 0.0144(6)
C2 0.0326(7) 0.0458(8) 0.0277(7) 0.0103(6) 0.0050(5) 0.0103(6)
C3 0.0388(8) 0.0397(8) 0.0298(8) 0.0055(6) 0.0034(6) 0.0101(6)
C4 0.0363(7) 0.0491(9) 0.0257(7) 0.0045(6) 0.0042(6) 0.0159(6)
C5 0.0335(7) 0.0522(8) 0.0275(7) 0.0101(6) 0.0061(6) 0.0116(6)
C6 0.0399(8) 0.0404(7) 0.0299(7) 0.0094(6) 0.0057(6) 0.0086(6)
C7 0.0413(8) 0.0561(9) 0.0415(9) 0.0164(7) 0.0143(7) 0.0106(7)
C8 0.0561(10) 0.0667(10) 0.0341(8) 0.0028(7) 0.0104(7) 0.0287(8)
C9 0.0450(9) 0.0733(10) 0.0429(9) 0.0190(7) 0.0182(7) 0.0148(8)
C10 0.0467(9) 0.0468(8) 0.0310(8) 0.0073(6) 0.0102(6) 0.0188(6)

loop_
_atom_type_symbol
_atom_type_description
_atom_type_scat_dispersion_real
_atom_type_scat_dispersion_imag
_atom_type_scat_source
C C 0.0033 0.0016 'International Tables Vol C Tables 4.2.6.8 and 6.1.1.4'
H H 0.0000 0.0000 'International Tables Vol C Tables 4.2.6.8 and 6.1.1.4'

loop_
_geom_angle_atom_site_label_1
_geom_angle_atom_site_label_2
_geom_angle_atom_site_label_3
_geom_angle
_geom_angle_site_symmetry_3
C2 C1 C6 118.36(12) .
C2 C1 C10 122.38(12) .
C6 C1 C10 119.25(12) .
C1 C2 C7 121.60(12) .
C3 C2 C1 118.51(12) .
C3 C2 C7 119.88(12) .
C4 C3 C2 123.12(13) .
C3 C4 C5 118.30(12) .
C3 C4 C8 120.32(13) .
C5 C4 C8 121.37(13) .
C4 C5 C9 120.85(12) .
C6 C5 C4 118.75(12) .
C6 C5 C9 120.39(13) .
C5 C6 C1 122.94(13) .
C1 C10 C10 112.78(13) 2_655

loop_
_geom_bond_atom_site_label_1
_geom_bond_atom_site_label_2
_geom_bond_distance
_geom_bond_site_symmetry_2
C1 C2 1.3941(19) .
C1 C6 1.3946(18) .
C1 C10 1.5044(17) .
C2 C3 1.3886(19) .
C2 C7 1.5079(17) .
C3 C4 1.3881(18) .
C4 C5 1.3961(19) .
C4 C8 1.5035(18) .
C5 C6 1.3829(19) .
C5 C9 1.5085(18) .
C10 C10 1.533(3) 2_655

loop_
_geom_torsion_atom_site_label_1
_geom_torsion_atom_site_label_2
_geom_torsion_atom_site_label_3
_geom_torsion_atom_site_label_4
_geom_torsion
_geom_torsion_site_symmetry_4
C1 C2 C3 C4 -0.3(2) .
C2 C1 C6 C5 0.3(2) .
C2 C1 C10 C10 -84.14(18) 2_655
C2 C3 C4 C5 0.4(2) .
C2 C3 C4 C8 -179.08(11) .
C3 C4 C5 C6 -0.2(2) .
C3 C4 C5 C9 179.32(12) .
C4 C5 C6 C1 -0.2(2) .
C6 C1 C2 C3 -0.1(2) .
C6 C1 C2 C7 179.55(11) .
C6 C1 C10 C10 95.08(17) 2_655
C7 C2 C3 C4 -179.93(11) .
C8 C4 C5 C6 179.30(12) .
C8 C4 C5 C9 -1.2(2) .
C9 C5 C6 C1 -179.69(11) .
C10 C1 C2 C3 179.15(11) .
C10 C1 C2 C7 -1.2(2) .
C10 C1 C6 C5 -178.95(11) .
